data_7125489
loop_
_publ_author_name
'Hardman, N. J.'
'Power, P. P.'
'Gorden, J. D.'
'Macdonald, C. L.'
'Cowley, A. H.'

_publ_section_title
;
 Gallium-boron donor-acceptor bonds.
;
_journal_issue 18
_journal_name_full 'Chemical communications (Cambridge, England)'
_journal_page_first 1866
_journal_page_last 1867
_journal_paper_doi 10.1039/b106599h
_journal_year 2001
_chemical_compound_source Selfmade
_chemical_formula_analytical 'C28 H15 B F15 Ga'
_chemical_formula_moiety 'C28 H15 B F15 Ga'
_chemical_formula_structural 'C28 H15 B F15 Ga'
_chemical_formula_sum 'C28 H15 B F15 Ga'
_chemical_formula_weight 716.93
_chemical_name_common 'Cp*Ga-perfluorophenylborane adduct'
_chemical_temperature_decomposition 403(5)
_space_group_IT_number 14
_space_group_name_Hall '-P 2ybc'
_space_group_name_H-M_alt 'P 1 21/c 1'
_symmetry_cell_setting monoclinic
_symmetry_space_group_name_H-M 'P 1 21/c 1'
_atom_sites_solution_hydrogens geom
_atom_sites_solution_primary direct
_atom_sites_solution_secondary difmap
_audit_creation_method SHELXL
_cell_angle_alpha 90.00
_cell_angle_beta 93.67(3)
_cell_angle_gamma 90.00
_cell_formula_units_Z 4
_cell_length_a 9.222(2)
_cell_length_b 24.000(5)
_cell_length_c 12.063(2)
_cell_measurement_reflns_used n/a
_cell_measurement_temperature 133(2)
_cell_measurement_theta_max n/a
_cell_measurement_theta_min n/a
_cell_volume 2664.4(9)
_computing_cell_refinement DENZO-SMN
_computing_data_collection 'Collect software, Nonius B.V. 1998'
_computing_data_reduction ScalePack
_computing_molecular_graphics 'SHELXTL-Plus, XP, Siemens, 1994'
_computing_publication_material 'SHELXTL-Plus, XCIF, Siemens, 1994'
_computing_structure_refinement 'SHELXL-93 (Sheldrick, 1993)'
_computing_structure_solution 'SHELXS-86 (Sheldrick, 1990)'
_diffrn_ambient_temperature 133(2)
_diffrn_measurement_device 'Nonius KAPPA-CCD'
_diffrn_measurement_method '\w scans'
_diffrn_radiation_monochromator graphite
_diffrn_radiation_source 'fine-focus sealed tube'
_diffrn_radiation_type MoK\a
_diffrn_radiation_wavelength 0.71073
_diffrn_reflns_av_R_equivalents 0.0413
_diffrn_reflns_av_sigmaI/netI 0.0264
_diffrn_reflns_limit_h_max 11
_diffrn_reflns_limit_h_min -11
_diffrn_reflns_limit_k_max 30
_diffrn_reflns_limit_k_min -31
_diffrn_reflns_limit_l_max 14
_diffrn_reflns_limit_l_min -15
_diffrn_reflns_number 34738
_diffrn_reflns_theta_max 27.47
_diffrn_reflns_theta_min 2.99
_diffrn_standards_decay_% n/a
_diffrn_standards_interval_count n/a
_diffrn_standards_number n/a
_exptl_absorpt_coefficient_mu 1.158
_exptl_absorpt_correction_T_max n/a
_exptl_absorpt_correction_T_min n/a
_exptl_absorpt_correction_type none
_exptl_crystal_colour colorless
_exptl_crystal_density_diffrn 1.787
_exptl_crystal_density_meas ?
_exptl_crystal_density_method n/a
_exptl_crystal_description parallelepiped
_exptl_crystal_F_000 1416
_exptl_crystal_size_max 0.3
_exptl_crystal_size_mid 0.3
_exptl_crystal_size_min 0.2
_refine_diff_density_max 0.433
_refine_diff_density_min -0.527
_refine_diff_density_rms 0.064
_refine_ls_extinction_method none
_refine_ls_goodness_of_fit_all 1.695
_refine_ls_goodness_of_fit_obs 1.774
_refine_ls_matrix_type full
_refine_ls_number_parameters 466
_refine_ls_number_reflns 6009
_refine_ls_number_restraints 0
_refine_ls_restrained_S_all 1.695
_refine_ls_restrained_S_obs 1.774
_refine_ls_R_factor_all 0.0408
_refine_ls_R_factor_obs 0.0332
_refine_ls_shift/esd_max 0.001
_refine_ls_shift/esd_mean 0.000
_refine_ls_structure_factor_coef Fsqd
_refine_ls_weighting_details 'w=1/[\s^2^(Fo^2^)+(0.0359P)^2^+0.0000P] where P=(Fo^2^+2Fc^2^)/3'
_refine_ls_weighting_scheme calc
_refine_ls_wR_factor_all 0.0931
_refine_ls_wR_factor_obs 0.0910
_reflns_number_observed 5306
_reflns_number_total 6009
_reflns_observed_criterion >2sigma(I)
_cod_data_source_file b106599h.txt
_cod_data_source_block p21c
_cod_depositor_comments
;
The following automatic conversions were performed:

data name '_chemical_melting_point' was changed to
'_chemical_temperature_decomposition' since the value had been given
as '125-135 C dec'. The value was changed to '403(5)' -- it was
converted from degrees Celsius(C) to Kelvins(K), the average value
was taken and precision was estimated.

data item '_symmetry_cell_setting' value 'Monoclinic' was changed to
'monoclinic' in accordance with the
/home/saulius/struct/COD-crude-data/automatic-downloads/DataCite-retrospective/RSC/depositions/lib/dictionaries/cif_core.dic
dictionary named 'cif_core.dic' version 2.4.2 last updated on
2011-04-26.

data item '_exptl_crystal_density_meas' value 'n/a' was changed to
'?' -- the value is perceived as not measured.

data item '_refine_ls_weighting_scheme' value 'calc
w=1/[\s^2^(Fo^2^)+(0.0359P)^2^+0.0000P] where P=(Fo^2^+2Fc^2^)/3' was
changed to 'calc'. A new data item '_refine_ls_weighting_details' was
created with the value set to
'w=1/[\s^2^(Fo^2^)+(0.0359P)^2^+0.0000P] where P=(Fo^2^+2Fc^2^)/3'.

Automatic conversion script
Id: cif_fix_values 6909 2019-04-08 15:41:33Z antanas 
;
_cod_original_cell_volume 2664.5(9)
_cod_original_sg_symbol_H-M P2(1)/c
_cod_database_code 7125489

loop_
_symmetry_equiv_pos_as_xyz
'x, y, z'
'-x, y+1/2, -z+1/2'
'-x, -y, -z'
'x, -y-1/2, z-1/2'

loop_
_atom_site_aniso_label
_atom_site_aniso_U_11
_atom_site_aniso_U_22
_atom_site_aniso_U_33
_atom_site_aniso_U_23
_atom_site_aniso_U_13
_atom_site_aniso_U_12
Ga 0.01803(13) 0.02085(13) 0.02084(13) 0.00119(8) 0.00094(9) 0.00117(7)
F45 0.0422(7) 0.0323(7) 0.0245(6) -0.0030(5) 0.0142(5) 0.0022(5)
F22 0.0258(5) 0.0295(6) 0.0225(6) -0.0013(4) 0.0046(4) -0.0064(5)
F46 0.0342(6) 0.0277(6) 0.0275(6) 0.0025(5) 0.0081(5) 0.0117(5)
F23 0.0266(6) 0.0317(6) 0.0343(6) -0.0098(5) 0.0019(5) -0.0100(5)
F44 0.0513(7) 0.0290(7) 0.0199(5) 0.0059(5) 0.0052(5) -0.0041(5)
F34 0.0670(9) 0.0144(6) 0.0485(8) -0.0030(5) 0.0043(6) 0.0038(6)
F42 0.0353(6) 0.0211(6) 0.0358(6) 0.0028(5) 0.0163(5) 0.0076(5)
F24 0.0365(6) 0.0425(8) 0.0245(6) -0.0124(5) -0.0041(5) -0.0062(5)
F25 0.0424(7) 0.0362(7) 0.0168(5) 0.0002(5) 0.0006(5) -0.0039(5)
F26 0.0298(6) 0.0229(6) 0.0213(5) 0.0035(4) -0.0004(4) -0.0052(4)
F36 0.0316(6) 0.0349(7) 0.0379(7) -0.0141(5) -0.0142(5) 0.0076(5)
F32 0.0248(6) 0.0265(6) 0.0370(6) -0.0068(5) -0.0092(5) 0.0039(5)
F35 0.0452(8) 0.0299(7) 0.0609(9) -0.0197(6) -0.0097(6) -0.0092(6)
F33 0.0457(7) 0.0303(7) 0.0380(7) 0.0019(5) -0.0076(6) 0.0171(6)
F43 0.0341(6) 0.0239(6) 0.0390(7) 0.0112(5) 0.0042(5) 0.0053(5)
C25 0.0275(10) 0.0239(10) 0.0171(9) -0.0002(7) 0.0008(7) 0.0033(8)
C44 0.0296(10) 0.0249(10) 0.0173(9) 0.0032(7) -0.0001(7) -0.0069(8)
C46 0.0211(9) 0.0194(10) 0.0228(9) -0.0004(7) -0.0024(7) 0.0017(7)
C42 0.0206(9) 0.0209(10) 0.0225(9) -0.0028(7) 0.0045(7) -0.0010(7)
C34 0.0400(12) 0.0167(10) 0.0307(10) 0.0001(8) 0.0073(9) 0.0024(8)
C36 0.0234(9) 0.0250(10) 0.0247(10) -0.0029(8) -0.0011(7) 0.0012(8)
C33 0.0301(10) 0.0224(10) 0.0257(10) 0.0039(8) 0.0024(8) 0.0072(8)
C35 0.0329(11) 0.0224(10) 0.0337(11) -0.0091(8) 0.0006(9) -0.0058(8)
C23 0.0170(9) 0.0200(9) 0.0300(10) -0.0056(8) 0.0002(7) -0.0004(7)
C41 0.0176(9) 0.0213(9) 0.0185(8) -0.0018(7) -0.0014(7) -0.0015(7)
C151 0.0286(11) 0.0194(10) 0.0425(12) 0.0040(9) 0.0067(9) 0.0021(8)
C13 0.0179(9) 0.0217(10) 0.0252(9) 0.0041(7) 0.0020(7) -0.0014(7)
C141 0.0310(11) 0.0371(13) 0.0226(10) -0.0046(9) 0.0043(9) -0.0028(10)
C15 0.0168(9) 0.0214(10) 0.0274(9) 0.0020(7) 0.0040(7) 0.0043(7)
C14 0.0171(9) 0.0263(10) 0.0227(9) 0.0006(8) 0.0038(7) 0.0011(7)
C131 0.0321(13) 0.0282(12) 0.0327(11) 0.0103(10) 0.0000(10) -0.0029(9)
C45 0.0225(9) 0.0246(10) 0.0200(9) -0.0046(7) 0.0043(7) -0.0024(8)
C24 0.0245(9) 0.0257(10) 0.0230(9) -0.0083(8) -0.0042(7) 0.0033(8)
C21 0.0207(9) 0.0163(9) 0.0202(9) -0.0009(7) -0.0020(7) 0.0042(7)
C31 0.0187(9) 0.0197(9) 0.0183(8) -0.0013(7) 0.0032(7) -0.0002(7)
C43 0.0230(9) 0.0177(9) 0.0269(10) 0.0040(7) -0.0026(7) -0.0007(7)
C26 0.0204(9) 0.0161(9) 0.0224(9) 0.0003(7) 0.0012(7) 0.0004(7)
C32 0.0222(9) 0.0218(9) 0.0206(9) -0.0015(7) 0.0006(7) -0.0002(7)
C12 0.0165(9) 0.0231(10) 0.0272(9) 0.0013(8) -0.0005(7) -0.0011(7)
C111 0.0319(12) 0.0415(13) 0.0283(11) 0.0128(10) -0.0047(9) 0.0024(11)
C22 0.0207(9) 0.0205(9) 0.0198(9) -0.0017(7) 0.0019(7) 0.0032(7)
C121 0.0280(12) 0.0275(11) 0.0367(12) -0.0047(9) -0.0029(9) -0.0039(9)
C11 0.0164(9) 0.0253(10) 0.0248(9) 0.0023(8) 0.0004(7) 0.0013(7)
B 0.0164(10) 0.0194(10) 0.0187(10) -0.0010(8) 0.0005(8) 0.0014(8)

loop_
_atom_site_label
_atom_site_type_symbol
_atom_site_fract_x
_atom_site_fract_y
_atom_site_fract_z
_atom_site_U_iso_or_equiv
_atom_site_thermal_displace_type
_atom_site_occupancy
_atom_site_calc_flag
Ga Ga 0.44555(2) 0.110793(8) 0.75510(2) 0.01992(8) Uani 1 d
F45 F 0.89939(13) 0.10984(5) 0.36492(10) 0.0325(3) Uani 1 d
F22 F 0.90807(11) 0.18992(5) 0.74920(8) 0.0258(2) Uani 1 d
F46 F 0.86368(12) 0.06023(5) 0.55697(9) 0.0295(3) Uani 1 d
F23 F 1.02235(12) 0.23451(5) 0.93699(10) 0.0309(3) Uani 1 d
F44 F 0.75682(13) 0.20715(5) 0.31084(9) 0.0333(3) Uani 1 d
F34 F 0.76419(15) -0.13910(5) 0.72261(11) 0.0433(3) Uani 1 d
F42 F 0.55634(12) 0.20786(5) 0.65641(9) 0.0301(3) Uani 1 d
F24 F 0.94352(12) 0.19874(5) 1.13661(9) 0.0348(3) Uani 1 d
F25 F 0.73031(13) 0.11879(5) 1.14592(9) 0.0318(3) Uani 1 d
F26 F 0.60856(11) 0.07583(4) 0.95920(8) 0.0247(2) Uani 1 d
F36 F 0.49857(12) 0.01943(5) 0.60794(10) 0.0355(3) Uani 1 d
F32 F 0.91511(11) 0.03540(5) 0.85546(10) 0.0299(3) Uani 1 d
F35 F 0.53732(14) -0.09124(6) 0.60196(12) 0.0459(3) Uani 1 d
F33 F 0.95072(14) -0.07368(5) 0.84912(10) 0.0385(3) Uani 1 d
F43 F 0.58443(12) 0.25452(5) 0.45875(10) 0.0323(3) Uani 1 d
C25 C 0.7737(2) 0.13688(8) 1.04791(14) 0.0228(4) Uani 1 d
C44 C 0.7405(2) 0.18227(8) 0.40841(15) 0.0240(4) Uani 1 d
C46 C 0.7898(2) 0.10827(7) 0.5372(2) 0.0213(4) Uani 1 d
C42 C 0.6399(2) 0.18065(8) 0.58497(15) 0.0212(4) Uani 1 d
C34 C 0.7447(2) -0.08392(8) 0.7261(2) 0.0289(4) Uani 1 d
C36 C 0.6121(2) -0.00232(8) 0.6703(2) 0.0245(4) Uani 1 d
C33 C 0.8385(2) -0.05063(8) 0.7895(2) 0.0260(4) Uani 1 d
C35 C 0.6299(2) -0.05931(8) 0.6654(2) 0.0297(4) Uani 1 d
C23 C 0.9211(2) 0.19435(8) 0.9418(2) 0.0224(4) Uani 1 d
C41 C 0.7029(2) 0.13019(8) 0.61631(14) 0.0192(4) Uani 1 d
C151 C 0.2676(2) 0.23152(9) 0.7664(2) 0.0300(4) Uani 1 d
C13 C 0.2583(2) 0.07919(8) 0.8445(2) 0.0216(4) Uani 1 d
C141 C 0.3135(2) 0.15734(10) 0.9907(2) 0.0301(5) Uani 1 d
C15 C 0.2616(2) 0.16938(8) 0.7757(2) 0.0217(4) Uani 1 d
C14 C 0.2813(2) 0.13633(8) 0.87413(15) 0.0219(4) Uani 1 d
C131 C 0.2647(3) 0.03086(10) 0.9232(2) 0.0311(5) Uani 1 d
C45 C 0.8107(2) 0.13343(8) 0.43604(15) 0.0222(4) Uani 1 d
C24 C 0.8799(2) 0.17679(8) 1.0436(2) 0.0246(4) Uani 1 d
C21 C 0.7498(2) 0.13088(8) 0.84437(14) 0.0192(4) Uani 1 d
C31 C 0.7015(2) 0.03339(8) 0.73409(14) 0.0188(4) Uani 1 d
C43 C 0.6537(2) 0.20627(8) 0.4842(2) 0.0227(4) Uani 1 d
C26 C 0.7125(2) 0.11549(7) 0.9497(2) 0.0197(4) Uani 1 d
C32 C 0.8156(2) 0.00632(8) 0.79263(15) 0.0216(4) Uani 1 d
C12 C 0.2218(2) 0.07658(8) 0.7277(2) 0.0223(4) Uani 1 d
C111 C 0.1863(3) 0.15026(11) 0.5673(2) 0.0342(5) Uani 1 d
C22 C 0.8577(2) 0.17122(8) 0.84488(14) 0.0203(4) Uani 1 d
C121 C 0.1814(2) 0.02479(9) 0.6636(2) 0.0309(5) Uani 1 d
C11 C 0.2247(2) 0.13234(8) 0.6847(2) 0.0222(4) Uani 1 d
B B 0.6751(2) 0.10049(9) 0.7349(2) 0.0182(4) Uani 1 d
H121 H 0.1931(28) 0.0273(11) 0.5870(25) 0.050(7) Uiso 1 d
H131 H 0.1776(28) 0.0225(10) 0.9477(20) 0.036(6) Uiso 1 d
H132 H 0.3387(25) 0.0364(10) 0.9808(21) 0.033(6) Uiso 1 d
H151 H 0.3248(31) 0.2482(12) 0.8243(25) 0.057(8) Uiso 1 d
H123 H 0.2274(29) -0.0059(12) 0.6959(24) 0.053(8) Uiso 1 d
H122 H 0.0806(26) 0.0167(9) 0.6681(18) 0.032(6) Uiso 1 d
H141 H 0.2251(26) 0.1559(10) 1.0314(20) 0.040(6) Uiso 1 d
H111 H 0.0934(26) 0.1669(10) 0.5640(19) 0.038(6) Uiso 1 d
H152 H 0.1643(27) 0.2474(10) 0.7638(20) 0.041(6) Uiso 1 d
H112 H 0.2466(30) 0.1776(13) 0.5454(23) 0.055(8) Uiso 1 d
H142 H 0.3868(26) 0.1348(11) 1.0350(21) 0.044(7) Uiso 1 d
H113 H 0.1770(31) 0.1158(12) 0.5143(27) 0.058(8) Uiso 1 d
H153 H 0.3093(32) 0.2429(12) 0.6972(26) 0.066(9) Uiso 1 d
H133 H 0.2853(29) 0.0030(12) 0.8905(24) 0.046(8) Uiso 1 d
H143 H 0.3456(33) 0.1958(15) 0.9897(26) 0.074(10) Uiso 1 d

loop_
_atom_type_symbol
_atom_type_description
_atom_type_scat_dispersion_real
_atom_type_scat_dispersion_imag
_atom_type_scat_source
C C 0.0033 0.0016 'International Tables Vol C Tables 4.2.6.8 and 6.1.1.4'
H H 0.0000 0.0000 'International Tables Vol C Tables 4.2.6.8 and 6.1.1.4'
F F 0.0171 0.0103 'International Tables Vol C Tables 4.2.6.8 and 6.1.1.4'
Ga Ga 0.2307 1.6083 'International Tables Vol C Tables 4.2.6.8 and 6.1.1.4'
B B 0.0013 0.0007 'International Tables Vol C Tables 4.2.6.8 and 6.1.1.4'

loop_
_geom_angle_atom_site_label_1
_geom_angle_atom_site_label_2
_geom_angle_atom_site_label_3
_geom_angle
B Ga C11 150.01(7)
B Ga C12 147.86(7)
C11 Ga C12 37.71(7)
B Ga C13 144.23(7)
C11 Ga C13 62.82(7)
C12 Ga C13 37.46(7)
B Ga C15 147.44(7)
C11 Ga C15 37.70(7)
C12 Ga C15 62.90(7)
C13 Ga C15 62.72(7)
B Ga C14 144.28(7)
C11 Ga C14 62.55(7)
C12 Ga C14 62.45(7)
C13 Ga C14 37.34(7)
C15 Ga C14 37.32(7)
F25 C25 C24 120.8(2)
F25 C25 C26 120.5(2)
C24 C25 C26 118.8(2)
F44 C44 C45 121.2(2)
F44 C44 C43 120.0(2)
C45 C44 C43 118.8(2)
F46 C46 C45 115.5(2)
F46 C46 C41 120.5(2)
C45 C46 C41 124.0(2)
F42 C42 C43 115.7(2)
F42 C42 C41 119.4(2)
C43 C42 C41 124.8(2)
F34 C34 C33 120.8(2)
F34 C34 C35 120.4(2)
C33 C34 C35 118.7(2)
F36 C36 C35 116.6(2)
F36 C36 C31 118.7(2)
C35 C36 C31 124.6(2)
F33 C33 C34 119.7(2)
F33 C33 C32 120.4(2)
C34 C33 C32 119.9(2)
F35 C35 C36 121.0(2)
F35 C35 C34 119.6(2)
C36 C35 C34 119.4(2)
F23 C23 C24 119.3(2)
F23 C23 C22 120.4(2)
C24 C23 C22 120.2(2)
C42 C41 C46 113.2(2)
C42 C41 B 122.3(2)
C46 C41 B 124.5(2)
C14 C13 C12 108.1(2)
C14 C13 C131 125.8(2)
C12 C13 C131 126.0(2)
C14 C13 Ga 71.77(10)
C12 C13 Ga 71.25(10)
C131 C13 Ga 124.82(14)
C14 C15 C11 107.6(2)
C14 C15 C151 127.7(2)
C11 C15 C151 124.6(2)
C14 C15 Ga 71.67(10)
C11 C15 Ga 70.67(10)
C151 C15 Ga 126.02(13)
C13 C14 C15 108.4(2)
C13 C14 C141 124.9(2)
C15 C14 C141 126.6(2)
C13 C14 Ga 70.89(10)
C15 C14 Ga 71.01(10)
C141 C14 Ga 126.14(13)
F45 C45 C44 120.1(2)
F45 C45 C46 120.1(2)
C44 C45 C46 119.8(2)
F24 C24 C25 121.2(2)
F24 C24 C23 119.7(2)
C25 C24 C23 119.1(2)
C26 C21 C22 113.6(2)
C26 C21 B 120.6(2)
C22 C21 B 125.7(2)
C36 C31 C32 113.4(2)
C36 C31 B 122.0(2)
C32 C31 B 124.6(2)
F43 C43 C42 121.1(2)
F43 C43 C44 119.6(2)
C42 C43 C44 119.3(2)
F26 C26 C25 116.1(2)
F26 C26 C21 118.7(2)
C25 C26 C21 125.2(2)
F32 C32 C33 115.3(2)
F32 C32 C31 120.7(2)
C33 C32 C31 124.0(2)
C13 C12 C11 107.8(2)
C13 C12 C121 125.5(2)
C11 C12 C121 126.7(2)
C13 C12 Ga 71.29(10)
C11 C12 Ga 70.79(10)
C121 C12 Ga 125.46(14)
F22 C22 C21 121.0(2)
F22 C22 C23 116.0(2)
C21 C22 C23 123.1(2)
C12 C11 C15 108.1(2)
C12 C11 C111 126.8(2)
C15 C11 C111 125.0(2)
C12 C11 Ga 71.50(10)
C15 C11 Ga 71.64(10)
C111 C11 Ga 125.74(14)
C21 B C31 113.15(15)
C21 B C41 115.7(2)
C31 B C41 113.23(15)
C21 B Ga 102.98(12)
C31 B Ga 105.20(12)
C41 B Ga 105.00(12)

loop_
_geom_bond_atom_site_label_1
_geom_bond_atom_site_label_2
_geom_bond_distance
Ga B 2.160(2)
Ga C11 2.217(2)
Ga C12 2.226(2)
Ga C13 2.227(2)
Ga C15 2.230(2)
Ga C14 2.238(2)
F45 C45 1.348(2)
F22 C22 1.348(2)
F46 C46 1.353(2)
F23 C23 1.346(2)
F44 C44 1.337(2)
F34 C34 1.337(2)
F42 C42 1.359(2)
F24 C24 1.340(2)
F25 C25 1.344(2)
F26 C26 1.361(2)
F36 C36 1.354(2)
F32 C32 1.347(2)
F35 C35 1.349(2)
F33 C33 1.342(2)
F43 C43 1.348(2)
C25 C24 1.373(3)
C25 C26 1.378(3)
C44 C45 1.370(3)
C44 C43 1.379(3)
C46 C45 1.386(3)
C46 C41 1.389(3)
C42 C43 1.375(3)
C42 C41 1.385(3)
C34 C33 1.373(3)
C34 C35 1.381(3)
C36 C35 1.379(3)
C36 C31 1.387(3)
C33 C32 1.384(3)
C23 C24 1.375(3)
C23 C22 1.389(3)
C41 B 1.633(3)
C151 C15 1.497(3)
C13 C14 1.429(3)
C13 C12 1.430(3)
C13 C131 1.498(3)
C141 C14 1.506(3)
C15 C14 1.430(3)
C15 C11 1.437(3)
C21 C26 1.388(3)
C21 C22 1.389(3)
C21 B 1.623(3)
C31 C32 1.390(3)
C31 B 1.629(3)
C12 C11 1.436(3)
C12 C121 1.498(3)
C111 C11 1.501(3)
